data_7702548
loop_
_publ_author_name
'Lawrence, Royston G.'
'Hamor, Thomas A.'
'Jones, Christopher J.'
'Paxton, Keith'
'Rowley, Natalie M.'

_publ_section_title
;
 Structural studies of some mono- and bi-nuclear heteroleptic
 trispyrazolyborate complexes containing eight-co-oordinated europium and
 gadolinium&#x2020;
;
_journal_issue 14
_journal_name_full 'Journal of the Chemical Society, Dalton Transactions'
_journal_page_first 2121
_journal_paper_doi 10.1039/b100896j
_journal_year 2001
_chemical_formula_sum 'C48 H52 B4 Cl8 Gd2 N24 O4'
_chemical_formula_weight 1670.48
_space_group_IT_number 14
_space_group_name_Hall '-P 2ybc'
_space_group_name_H-M_alt 'P 1 21/c 1'
_symmetry_cell_setting monoclinic
_symmetry_space_group_name_H-M 'P 1 21/c 1'
_atom_sites_solution_hydrogens geom
_atom_sites_solution_primary direct
_atom_sites_solution_secondary difmap
_audit_creation_method SHELXL
_cell_angle_alpha 90.00
_cell_angle_beta 97.510(10)
_cell_angle_gamma 90.00
_cell_formula_units_Z 2
_cell_length_a 11.676(2)
_cell_length_b 16.091(4)
_cell_length_c 18.162(4)
_cell_measurement_reflns_used 17980
_cell_measurement_temperature 293(2)
_cell_measurement_theta_max 25.19
_cell_measurement_theta_min 1.70
_cell_volume 3383.0(13)
_computing_cell_refinement 'R-Axis II software'
_computing_data_collection 'R-Axis II software'
_computing_data_reduction TeXsan
_computing_molecular_graphics ORTEP
_computing_structure_refinement SHELXL-93
_computing_structure_solution TeXsan
_diffrn_ambient_temperature 293(2)
_diffrn_measurement_device 'Rigaku R-Axis II area detector'
_diffrn_measurement_method 'image-plate scans'
_diffrn_radiation_monochromator graphite
_diffrn_radiation_source 'rotating anode'
_diffrn_radiation_type MoKa
_diffrn_radiation_wavelength 0.7107
_diffrn_reflns_av_R_equivalents 0.0835
_diffrn_reflns_av_sigmaI/netI 0.0764
_diffrn_reflns_limit_h_max 13
_diffrn_reflns_limit_h_min -13
_diffrn_reflns_limit_k_max 19
_diffrn_reflns_limit_k_min -19
_diffrn_reflns_limit_l_max 20
_diffrn_reflns_limit_l_min -21
_diffrn_reflns_number 17980
_diffrn_reflns_theta_max 25.19
_diffrn_reflns_theta_min 1.70
_exptl_absorpt_coefficient_mu 2.320
_exptl_crystal_colour white
_exptl_crystal_density_diffrn 1.640
_exptl_crystal_description irregular
_exptl_crystal_F_000 1648
_exptl_crystal_size_max 0.4
_exptl_crystal_size_mid 0.3
_exptl_crystal_size_min 0.25
_refine_diff_density_max 2.265
_refine_diff_density_min -1.550
_refine_diff_density_rms 0.145
_refine_ls_extinction_method none
_refine_ls_goodness_of_fit_all 1.063
_refine_ls_goodness_of_fit_obs 1.088
_refine_ls_matrix_type full
_refine_ls_number_parameters 406
_refine_ls_number_reflns 5850
_refine_ls_number_restraints 0
_refine_ls_restrained_S_all 1.063
_refine_ls_restrained_S_obs 1.088
_refine_ls_R_factor_all 0.0909
_refine_ls_R_factor_obs 0.0634
_refine_ls_shift/esd_max -0.001
_refine_ls_shift/esd_mean 0.000
_refine_ls_structure_factor_coef Fsqd
_refine_ls_weighting_details 'w=1/[s^2^(Fo^2^)+( 0.0980P)^2^+0.0000P] where P=(Fo^2^+2Fc^2^)/3'
_refine_ls_weighting_scheme calc
_refine_ls_wR_factor_all 0.1729
_refine_ls_wR_factor_obs 0.1549
_reflns_number_observed 4531
_reflns_number_total 5850
_reflns_observed_criterion >2sigma(I)
_cod_data_source_file b100896j.txt
_cod_data_source_block roy325rn
_cod_depositor_comments
;
The following automatic conversions were performed:

data item '_refine_ls_weighting_scheme' value 'calc
w=1/[s^2^(Fo^2^)+( 0.0980P)^2^+0.0000P] where P=(Fo^2^+2Fc^2^)/3' was
changed to 'calc'. A new data item '_refine_ls_weighting_details' was
created with the value set to 'w=1/[s^2^(Fo^2^)+(
0.0980P)^2^+0.0000P] where P=(Fo^2^+2Fc^2^)/3'.

Automatic conversion script
Id: cif_fix_values 6909 2019-04-08 15:41:33Z antanas 
;
_cod_original_sg_symbol_H-M P2(1)/c
_cod_database_code 7702548

loop_
_symmetry_equiv_pos_as_xyz
'x, y, z'
'-x, y+1/2, -z+1/2'
'-x, -y, -z'
'x, -y-1/2, z-1/2'

loop_
_atom_site_aniso_label
_atom_site_aniso_U_11
_atom_site_aniso_U_22
_atom_site_aniso_U_33
_atom_site_aniso_U_23
_atom_site_aniso_U_13
_atom_site_aniso_U_12
Gd1 0.0462(3) 0.0430(3) 0.0382(3) 0.0055(2) 0.0021(2) 0.0008(2)
Cl1 0.101(3) 0.242(6) 0.122(3) 0.021(4) -0.008(2) -0.006(3)
Cl2 0.117(4) 0.318(8) 0.127(4) 0.037(4) -0.002(3) 0.038(4)
Cl3 0.201(7) 0.249(9) 0.408(14) 0.174(10) 0.036(8) -0.013(7)
Cl4 0.245(8) 0.197(7) 0.314(10) 0.115(7) 0.035(7) -0.022(5)
O1 0.055(3) 0.057(3) 0.036(3) 0.013(3) -0.002(2) -0.009(3)
O2 0.063(4) 0.053(3) 0.038(3) 0.004(2) -0.003(3) -0.005(3)
N1 0.054(4) 0.032(3) 0.057(4) 0.008(3) 0.005(3) 0.002(3)
N2 0.057(4) 0.046(4) 0.052(4) 0.002(3) 0.004(3) 0.003(3)
N3 0.048(4) 0.052(4) 0.054(4) 0.005(3) 0.005(3) -0.002(3)
N4 0.046(4) 0.047(4) 0.063(4) 0.008(3) 0.005(3) -0.004(3)
N5 0.065(5) 0.064(5) 0.041(4) 0.001(3) 0.010(3) 0.009(4)
N6 0.070(5) 0.051(4) 0.045(4) 0.004(3) 0.010(3) 0.004(3)
N7 0.063(5) 0.053(4) 0.050(4) 0.007(3) 0.011(3) 0.010(4)
N8 0.050(4) 0.063(5) 0.060(4) 0.001(4) 0.015(3) 0.004(3)
N9 0.054(4) 0.051(4) 0.054(4) -0.001(3) -0.004(3) -0.006(3)
N10 0.050(4) 0.058(4) 0.050(4) -0.002(3) -0.006(3) -0.008(3)
N11 0.055(4) 0.044(4) 0.045(4) 0.014(3) 0.001(3) -0.002(3)
N12 0.054(4) 0.052(4) 0.055(4) 0.011(3) 0.006(3) 0.008(3)
C1 0.069(6) 0.042(5) 0.064(5) 0.003(4) 0.005(4) 0.001(4)
C2 0.074(7) 0.057(6) 0.073(6) 0.009(5) -0.001(5) 0.016(5)
C3 0.060(6) 0.058(5) 0.066(6) 0.005(5) 0.007(4) 0.016(4)
C4 0.070(6) 0.046(5) 0.075(6) 0.003(5) 0.005(5) 0.000(4)
C5 0.084(7) 0.046(5) 0.091(8) 0.004(5) 0.001(6) -0.017(5)
C6 0.058(6) 0.056(6) 0.087(7) 0.020(5) 0.010(5) -0.009(5)
C7 0.076(7) 0.066(6) 0.053(5) 0.002(5) -0.008(5) 0.005(5)
C8 0.131(10) 0.079(7) 0.032(5) -0.001(5) 0.002(5) -0.004(7)
C9 0.103(8) 0.070(6) 0.041(5) -0.004(5) 0.014(5) -0.006(6)
C10 0.088(8) 0.063(6) 0.057(6) -0.006(5) 0.015(5) 0.003(5)
C11 0.093(8) 0.091(8) 0.072(7) -0.013(6) 0.027(6) 0.010(7)
C12 0.075(7) 0.083(8) 0.085(8) 0.009(6) 0.033(6) 0.020(6)
C13 0.096(8) 0.063(6) 0.056(6) 0.001(5) 0.001(5) 0.004(5)
C14 0.090(9) 0.097(9) 0.084(8) -0.017(7) -0.014(6) -0.025(7)
C15 0.056(6) 0.092(8) 0.074(7) 0.005(6) -0.006(5) -0.005(6)
C16 0.067(6) 0.055(5) 0.058(5) 0.010(4) 0.009(4) 0.004(4)
C17 0.079(7) 0.064(6) 0.061(6) 0.023(5) 0.010(5) 0.008(5)
C18 0.075(7) 0.076(7) 0.056(6) 0.018(5) -0.001(5) 0.029(6)
C19 0.046(4) 0.040(4) 0.046(4) 0.008(4) 0.005(3) 0.001(3)
C20 0.053(5) 0.046(4) 0.026(3) 0.003(3) 0.006(3) 0.007(4)
C21 0.064(5) 0.047(4) 0.034(4) 0.001(4) 0.002(3) -0.002(4)
C22 0.059(5) 0.044(4) 0.051(5) 0.002(4) 0.001(4) -0.004(4)
C23 0.121(12) 0.082(9) 0.228(20) -0.015(11) 0.093(13) 0.019(8)
C24 0.084(11) 0.145(15) 0.222(21) -0.061(15) -0.043(12) 0.019(10)
B1 0.059(6) 0.052(6) 0.057(6) 0.009(5) 0.016(5) 0.006(5)
B2 0.042(6) 0.070(7) 0.075(7) 0.013(6) 0.004(5) 0.007(5)

loop_
_atom_site_label
_atom_site_type_symbol
_atom_site_fract_x
_atom_site_fract_y
_atom_site_fract_z
_atom_site_U_iso_or_equiv
_atom_site_thermal_displace_type
_atom_site_occupancy
_atom_site_calc_flag
_atom_site_refinement_flags
Gd1 Gd 0.09383(3) -0.13707(2) -0.21315(2) 0.0428(2) Uani 1 d .
Cl1 Cl 0.5258(4) -0.4498(4) -0.2159(2) 0.157(2) Uani 1 d .
Cl2 Cl 0.6154(4) -0.4767(5) -0.0682(3) 0.189(3) Uani 1 d .
Cl3 Cl 0.3198(7) -0.6030(6) -0.1264(6) 0.286(5) Uani 1 d .
Cl4 Cl 0.3310(7) -0.7546(5) -0.0554(5) 0.252(4) Uani 1 d .
O1 O 0.1197(5) -0.0349(3) -0.3058(3) 0.0500(14) Uani 1 d .
O2 O 0.0128(5) -0.1434(3) -0.3411(3) 0.0524(14) Uani 1 d .
N1 N -0.0756(6) -0.0384(4) -0.2149(4) 0.048(2) Uani 1 d .
N2 N -0.1647(6) -0.0537(4) -0.1741(4) 0.052(2) Uani 1 d .
N3 N -0.0761(6) -0.2273(4) -0.2075(4) 0.051(2) Uani 1 d .
N4 N -0.1619(6) -0.2099(4) -0.1654(4) 0.052(2) Uani 1 d .
N5 N 0.0497(7) -0.1146(5) -0.0821(4) 0.056(2) Uani 1 d .
N6 N -0.0581(7) -0.1225(4) -0.0628(4) 0.055(2) Uani 1 d .
N7 N 0.2471(6) -0.2043(4) -0.2812(4) 0.055(2) Uani 1 d .
N8 N 0.3554(6) -0.2205(5) -0.2469(4) 0.057(2) Uani 1 d .
N9 N 0.2762(6) -0.0759(4) -0.1551(4) 0.054(2) Uani 1 d .
N10 N 0.3766(6) -0.1199(4) -0.1385(4) 0.054(2) Uani 1 d .
N11 N 0.1875(6) -0.2544(4) -0.1375(3) 0.048(2) Uani 1 d .
N12 N 0.3024(6) -0.2656(4) -0.1244(4) 0.054(2) Uani 1 d .
C1 C -0.1049(8) 0.0312(5) -0.2530(5) 0.059(2) Uani 1 d .
H1 H -0.0600(8) 0.0560(5) -0.2856(5) 0.070 Uiso 1 calc R
C2 C -0.2094(9) 0.0616(6) -0.2381(5) 0.069(3) Uani 1 d .
H2 H -0.2471(9) 0.1092(6) -0.2575(5) 0.083 Uiso 1 calc R
C3 C -0.2460(8) 0.0066(6) -0.1884(5) 0.061(2) Uani 1 d .
H3 H -0.3148(8) 0.0101(6) -0.1679(5) 0.073 Uiso 1 calc R
C4 C -0.1037(8) -0.2990(6) -0.2415(6) 0.064(2) Uani 1 d .
H4 H -0.0601(8) -0.3251(6) -0.2740(6) 0.077 Uiso 1 calc R
C5 C -0.2057(9) -0.3291(6) -0.2218(6) 0.074(3) Uani 1 d .
H5 H -0.2434(9) -0.3781(6) -0.2376(6) 0.089 Uiso 1 calc R
C6 C -0.2392(8) -0.2713(6) -0.1740(6) 0.067(3) Uani 1 d .
H6 H -0.3057(8) -0.2742(6) -0.1509(6) 0.081 Uiso 1 calc R
C7 C 0.1214(9) -0.1109(6) -0.0185(5) 0.067(3) Uani 1 d .
H7 H 0.2013(9) -0.1064(6) -0.0153(5) 0.080 Uiso 1 calc R
C8 C 0.0588(11) -0.1147(7) 0.0436(5) 0.082(3) Uani 1 d .
H8 H 0.0875(11) -0.1120(7) 0.0937(5) 0.098 Uiso 1 calc R
C9 C -0.0540(10) -0.1235(6) 0.0120(5) 0.071(3) Uani 1 d .
H9 H -0.1172(10) -0.1292(6) 0.0378(5) 0.085 Uiso 1 calc R
C10 C 0.2498(9) -0.2233(6) -0.3523(5) 0.069(3) Uani 1 d .
H10 H 0.1875(9) -0.2175(6) -0.3895(5) 0.082 Uiso 1 calc R
C11 C 0.3580(10) -0.2528(7) -0.3634(6) 0.084(3) Uani 1 d .
H11 H 0.3814(10) -0.2703(7) -0.4079(6) 0.101 Uiso 1 calc R
C12 C 0.4217(9) -0.2507(7) -0.2961(6) 0.079(3) Uani 1 d .
H12 H 0.4984(9) -0.2673(7) -0.2854(6) 0.094 Uiso 1 calc R
C13 C 0.2991(10) 0.0009(6) -0.1267(5) 0.072(3) Uani 1 d .
H13 H 0.2464(10) 0.0445(6) -0.1288(5) 0.087 Uiso 1 calc R
C14 C 0.4130(10) 0.0048(8) -0.0938(6) 0.093(4) Uani 1 d .
H14 H 0.4503(10) 0.0504(8) -0.0701(6) 0.111 Uiso 1 calc R
C15 C 0.4590(9) -0.0707(7) -0.1031(6) 0.075(3) Uani 1 d .
H15 H 0.5351(9) -0.0862(7) -0.0876(6) 0.090 Uiso 1 calc R
C16 C 0.1412(8) -0.3097(5) -0.0958(5) 0.060(2) Uani 1 d .
H16 H 0.0625(8) -0.3154(5) -0.0935(5) 0.072 Uiso 1 calc R
C17 C 0.2272(9) -0.3578(6) -0.0562(6) 0.068(3) Uani 1 d .
H17 H 0.2182(9) -0.4008(6) -0.0232(6) 0.081 Uiso 1 calc R
C18 C 0.3251(9) -0.3282(6) -0.0761(5) 0.070(3) Uani 1 d .
H18 H 0.3985(9) -0.3481(6) -0.0589(5) 0.084 Uiso 1 calc R
C19 C 0.0536(7) -0.0728(5) -0.3554(4) 0.044(2) Uani 1 d .
C20 C 0.0271(7) -0.0368(5) -0.4310(4) 0.041(2) Uani 1 d .
C21 C -0.0409(7) -0.0780(5) -0.4852(4) 0.049(2) Uani 1 d .
C22 C -0.0686(7) -0.0432(5) -0.5559(4) 0.052(2) Uani 1 d .
C23 C 0.6012(13) -0.5189(9) -0.1614(10) 0.137(7) Uani 1 d .
H23A H 0.6768(13) -0.5273(9) -0.1769(10) 0.165 Uiso 1 calc R
H23B H 0.5612(13) -0.5719(9) -0.1634(10) 0.165 Uiso 1 calc R
C24 C 0.2728(13) -0.6840(12) -0.1191(12) 0.156(8) Uani 1 d .
H24A H 0.2701(13) -0.7104(12) -0.1673(12) 0.187 Uiso 1 calc R
H24B H 0.1932(13) -0.6762(12) -0.1105(12) 0.187 Uiso 1 calc R
B1 B -0.1640(10) -0.1274(6) -0.1205(6) 0.055(2) Uani 1 d .
H1A H -0.2338(10) -0.1258(6) -0.0958(6) 0.066 Uiso 1 calc R
B2 B 0.3863(9) -0.2126(7) -0.1631(6) 0.063(3) Uani 1 d .
H2A H 0.4655(9) -0.2323(7) -0.1487(6) 0.075 Uiso 1 calc R
H21 H -0.0712 -0.1317 -0.4756 0.075 Uiso 1 d .
H22 H -0.1126 -0.0734 -0.5949 0.075 Uiso 1 d .

loop_
_atom_type_symbol
_atom_type_description
_atom_type_scat_dispersion_real
_atom_type_scat_dispersion_imag
_atom_type_scat_source
C C 0.0033 0.0016 'International Tables Vol C Tables 4.2.6.8 and 6.1.1.4'
N N 0.0061 0.0033 'International Tables Vol C Tables 4.2.6.8 and 6.1.1.4'
H H 0.0000 0.0000 'International Tables Vol C Tables 4.2.6.8 and 6.1.1.4'
O O 0.0106 0.0060 'International Tables Vol C Tables 4.2.6.8 and 6.1.1.4'
B B 0.0013 0.0007 'International Tables Vol C Tables 4.2.6.8 and 6.1.1.4'
Gd Gd -0.1653 3.9035 'International Tables Vol C Tables 4.2.6.8 and 6.1.1.4'
Cl Cl 0.1484 0.1585 'International Tables Vol C Tables 4.2.6.8 and 6.1.1.4'

loop_
_geom_angle_atom_site_label_1
_geom_angle_atom_site_label_2
_geom_angle_atom_site_label_3
_geom_angle
_geom_angle_site_symmetry_1
_geom_angle_site_symmetry_3
O2 Gd1 O1 54.4(2) . .
O2 Gd1 N9 130.1(2) . .
O1 Gd1 N9 81.1(2) . .
O2 Gd1 N3 78.3(2) . .
O1 Gd1 N3 127.4(2) . .
N9 Gd1 N3 150.9(2) . .
O2 Gd1 N11 126.2(2) . .
O1 Gd1 N11 144.7(2) . .
N9 Gd1 N11 76.9(2) . .
N3 Gd1 N11 80.2(2) . .
O2 Gd1 N5 144.8(2) . .
O1 Gd1 N5 128.5(2) . .
N9 Gd1 N5 79.1(2) . .
N3 Gd1 N5 77.4(2) . .
N11 Gd1 N5 73.6(2) . .
O2 Gd1 N1 78.8(2) . .
O1 Gd1 N1 74.4(2) . .
N9 Gd1 N1 112.7(2) . .
N3 Gd1 N1 74.9(2) . .
N11 Gd1 N1 139.8(2) . .
N5 Gd1 N1 70.6(2) . .
O2 Gd1 N7 74.0(2) . .
O1 Gd1 N7 77.9(2) . .
N9 Gd1 N7 75.7(2) . .
N3 Gd1 N7 112.9(2) . .
N11 Gd1 N7 70.2(2) . .
N5 Gd1 N7 139.6(2) . .
N1 Gd1 N7 149.1(2) . .
O2 Gd1 C19 27.3(2) . .
O1 Gd1 C19 27.2(2) . .
N9 Gd1 C19 106.5(2) . .
N3 Gd1 C19 102.7(2) . .
N11 Gd1 C19 143.5(2) . .
N5 Gd1 C19 142.8(2) . .
N1 Gd1 C19 73.6(2) . .
N7 Gd1 C19 75.5(2) . .
C19 O1 Gd1 92.7(4) . .
C19 O2 Gd1 92.8(4) . .
C1 N1 N2 105.6(7) . .
C1 N1 Gd1 132.7(6) . .
N2 N1 Gd1 121.7(5) . .
C3 N2 N1 109.2(7) . .
C3 N2 B1 128.2(8) . .
N1 N2 B1 122.6(7) . .
C4 N3 N4 106.7(7) . .
C4 N3 Gd1 129.7(6) . .
N4 N3 Gd1 123.6(5) . .
C6 N4 N3 108.5(8) . .
C6 N4 B1 129.3(8) . .
N3 N4 B1 122.1(7) . .
C7 N5 N6 106.1(7) . .
C7 N5 Gd1 129.7(7) . .
N6 N5 Gd1 122.8(5) . .
C9 N6 N5 110.4(8) . .
C9 N6 B1 127.8(9) . .
N5 N6 B1 121.8(7) . .
C10 N7 N8 105.3(8) . .
C10 N7 Gd1 132.5(6) . .
N8 N7 Gd1 121.9(5) . .
C12 N8 N7 110.1(8) . .
C12 N8 B2 127.7(8) . .
N7 N8 B2 121.8(7) . .
C13 N9 N10 105.5(7) . .
C13 N9 Gd1 130.3(6) . .
N10 N9 Gd1 123.9(5) . .
C15 N10 N9 109.9(8) . .
C15 N10 B2 128.6(8) . .
N9 N10 B2 121.4(6) . .
C16 N11 N12 106.2(7) . .
C16 N11 Gd1 129.6(6) . .
N12 N11 Gd1 123.6(5) . .
C18 N12 N11 109.0(7) . .
C18 N12 B2 129.3(8) . .
N11 N12 B2 121.7(7) . .
N1 C1 C2 111.7(9) . .
C3 C2 C1 105.2(8) . .
N2 C3 C2 108.4(8) . .
N3 C4 C5 110.6(9) . .
C6 C5 C4 104.8(9) . .
N4 C6 C5 109.4(9) . .
N5 C7 C8 110.8(10) . .
C9 C8 C7 103.7(9) . .
N6 C9 C8 109.0(10) . .
N7 C10 C11 110.9(9) . .
C12 C11 C10 105.4(9) . .
C11 C12 N8 108.3(10) . .
N9 C13 C14 109.6(10) . .
C15 C14 C13 106.4(10) . .
N10 C15 C14 108.6(9) . .
N11 C16 C17 110.4(8) . .
C18 C17 C16 104.3(8) . .
C17 C18 N12 110.1(8) . .
O1 C19 O2 119.8(7) . .
O1 C19 C20 120.2(7) . .
O2 C19 C20 119.9(7) . .
O1 C19 Gd1 60.1(4) . .
O2 C19 Gd1 59.9(4) . .
C20 C19 Gd1 177.4(5) . .
C21 C20 C22 120.4(7) . 3_554
C21 C20 C19 120.9(7) . .
C22 C20 C19 118.6(7) 3_554 .
C20 C21 C22 121.0(7) . .
C21 C22 C20 118.6(7) . 3_554
Cl1 C23 Cl2 106.4(7) . .
Cl3 C24 Cl4 123.3(10) . .
N6 B1 N2 109.6(7) . .
N6 B1 N4 109.8(7) . .
N2 B1 N4 108.9(7) . .
N8 B2 N12 109.2(8) . .
N8 B2 N10 110.4(7) . .
N12 B2 N10 108.9(8) . .

loop_
_geom_bond_atom_site_label_1
_geom_bond_atom_site_label_2
_geom_bond_distance
_geom_bond_site_symmetry_2
Gd1 O2 2.395(5) .
Gd1 O1 2.401(5) .
Gd1 N9 2.456(7) .
Gd1 N3 2.472(7) .
Gd1 N11 2.501(6) .
Gd1 N5 2.525(7) .
Gd1 N1 2.534(6) .
Gd1 N7 2.546(7) .
Gd1 C19 2.765(7) .
Cl1 C23 1.66(2) .
Cl2 C23 1.81(2) .
Cl3 C24 1.43(2) .
Cl4 C24 1.70(2) .
O1 C19 1.263(9) .
O2 C19 1.271(9) .
N1 C1 1.337(10) .
N1 N2 1.376(9) .
N2 C3 1.359(10) .
N2 B1 1.534(11) .
N3 C4 1.327(11) .
N3 N4 1.366(10) .
N4 C6 1.334(11) .
N4 B1 1.560(12) .
N5 C7 1.336(11) .
N5 N6 1.356(10) .
N6 C9 1.353(11) .
N6 B1 1.515(13) .
N7 C10 1.330(11) .
N7 N8 1.360(9) .
N8 C12 1.348(12) .
N8 B2 1.521(13) .
N9 C13 1.352(12) .
N9 N10 1.369(9) .
N10 C15 1.342(12) .
N10 B2 1.566(13) .
N11 C16 1.327(10) .
N11 N12 1.344(9) .
N12 C18 1.339(11) .
N12 B2 1.538(13) .
C1 C2 1.373(13) .
C2 C3 1.372(13) .
C4 C5 1.375(13) .
C5 C6 1.365(14) .
C7 C8 1.423(14) .
C8 C9 1.37(2) .
C10 C11 1.389(14) .
C11 C12 1.346(15) .
C13 C14 1.386(14) .
C14 C15 1.35(2) .
C16 C17 1.392(12) .
C17 C18 1.331(14) .
C19 C20 1.485(10) .
C20 C21 1.355(10) .
C20 C22 1.407(11) 3_554
C21 C22 1.399(11) .
C22 C20 1.407(11) 3_554
